data_7237459
loop_
_publ_author_name
'Zhang, Zhenzhen'
'Tang, Liangliang'
'Fan, Xiaojing'
'Wang, Yanhui'
'Zhang, Kai'
'Sun, Qikun'
'Zhang, Haichang'
'Xue, Shanfeng'
'Yang, Wenjun'

_publ_section_title
;
 N-Alkylcarbazoles: homolog manipulating long-lived room-temperature
 phosphorescence
;
_journal_issue 33
_journal_name_full 'Journal of Materials Chemistry C'
_journal_page_first 8984
_journal_paper_doi 10.1039/C8TC03228A
_journal_volume 6
_journal_year 2018
_chemical_formula_sum 'C13 H11 N'
_chemical_formula_weight 181.23
_space_group_IT_number 14
_space_group_name_Hall '-P 2ybc'
_space_group_name_H-M_alt 'P 1 21/c 1'
_symmetry_cell_setting monoclinic
_symmetry_space_group_name_H-M 'P 1 21/c 1'
_atom_sites_solution_hydrogens geom
_atom_sites_solution_primary direct
_atom_sites_solution_secondary difmap
_audit_creation_method SHELXL-97
_audit_update_record
;
2018-05-25 deposited with the CCDC.
2018-08-13 downloaded from the CCDC.
;
_cell_angle_alpha 90.00
_cell_angle_beta 113.257(9)
_cell_angle_gamma 90.00
_cell_formula_units_Z 8
_cell_length_a 19.2078(18)
_cell_length_b 5.731(3)
_cell_length_c 19.5573(14)
_cell_measurement_reflns_used 679
_cell_measurement_temperature 296(2)
_cell_measurement_theta_max 18.18
_cell_measurement_theta_min 2.52
_cell_volume 1977.9(11)
_computing_cell_refinement 'Bruker SAINT'
_computing_data_collection 'Bruker APEX2'
_computing_data_reduction 'Bruker SAINT'
_computing_molecular_graphics 'Bruker SHELXTL'
_computing_publication_material 'Bruker SHELXTL'
_computing_structure_refinement 'SHELXL-97 (Sheldrick, 2008)'
_computing_structure_solution 'SHELXS-97 (Sheldrick, 2008)'
_diffrn_ambient_temperature 296(2)
_diffrn_measured_fraction_theta_full 0.997
_diffrn_measured_fraction_theta_max 0.997
_diffrn_measurement_device_type 'Bruker APEX-II CCD'
_diffrn_measurement_method '\f and \w scans'
_diffrn_radiation_monochromator graphite
_diffrn_radiation_source 'fine-focus sealed tube'
_diffrn_radiation_type MoK\a
_diffrn_radiation_wavelength 0.71073
_diffrn_reflns_av_R_equivalents 0.0703
_diffrn_reflns_av_sigmaI/netI 0.1182
_diffrn_reflns_limit_h_max 22
_diffrn_reflns_limit_h_min -22
_diffrn_reflns_limit_k_max 6
_diffrn_reflns_limit_k_min -6
_diffrn_reflns_limit_l_max 18
_diffrn_reflns_limit_l_min -23
_diffrn_reflns_number 9397
_diffrn_reflns_theta_full 25.00
_diffrn_reflns_theta_max 25.00
_diffrn_reflns_theta_min 2.27
_exptl_absorpt_coefficient_mu 0.071
_exptl_absorpt_correction_T_max 0.986
_exptl_absorpt_correction_T_min 0.980
_exptl_absorpt_correction_type multi-scan
_exptl_absorpt_process_details SADABS
_exptl_crystal_colour colorless
_exptl_crystal_density_diffrn 1.217
_exptl_crystal_density_method 'not measured'
_exptl_crystal_description block
_exptl_crystal_F_000 768
_exptl_crystal_size_max 0.29
_exptl_crystal_size_mid 0.25
_exptl_crystal_size_min 0.20
_refine_diff_density_max 0.162
_refine_diff_density_min -0.188
_refine_diff_density_rms 0.039
_refine_ls_extinction_method none
_refine_ls_goodness_of_fit_ref 0.967
_refine_ls_hydrogen_treatment constr
_refine_ls_matrix_type full
_refine_ls_number_parameters 253
_refine_ls_number_reflns 3470
_refine_ls_number_restraints 0
_refine_ls_restrained_S_all 0.967
_refine_ls_R_factor_all 0.1685
_refine_ls_R_factor_gt 0.0648
_refine_ls_shift/su_max 0.000
_refine_ls_shift/su_mean 0.000
_refine_ls_structure_factor_coef Fsqd
_refine_ls_weighting_details 'calc w=1/[\s^2^(Fo^2^)+(0.0030P)^2^+0.0052P] where P=(Fo^2^+2Fc^2^)/3'
_refine_ls_weighting_scheme calc
_refine_ls_wR_factor_gt 0.1303
_refine_ls_wR_factor_ref 0.1559
_reflns_number_gt 1387
_reflns_number_total 3470
_reflns_threshold_expression >2sigma(I)
_cod_data_source_file c8tc03228a2.cif
_cod_data_source_block a
_cod_depositor_comments
;
The following automatic conversions were performed:

data item '_exptl_absorpt_correction_type' value 'Multi-scan' was
changed to 'multi-scan' in accordance with the
/home/saulius/struct/COD-crude-data/automatic-downloads/DataCite-retrospective/RSC/depositions/lib/dictionaries/cif_core.dic
dictionary named 'cif_core.dic' version 2.4.2 last updated on
2011-04-26.

data item '_symmetry_cell_setting' value 'Monoclinic' was changed to
'monoclinic' in accordance with the
/home/saulius/struct/COD-crude-data/automatic-downloads/DataCite-retrospective/RSC/depositions/lib/dictionaries/cif_core.dic
dictionary named 'cif_core.dic' version 2.4.2 last updated on
2011-04-26.

Automatic conversion script
Id: cif_fix_values 6909 2019-04-08 15:41:33Z antanas 
;
_cod_original_cell_volume 1977.8(10)
_cod_original_sg_symbol_H-M 'P2(1)/c  '
_cod_database_code 7237459

loop_
_symmetry_equiv_pos_as_xyz
'x, y, z'
'-x, y+1/2, -z+1/2'
'-x, -y, -z'
'x, -y-1/2, z-1/2'

loop_
_atom_site_label
_atom_site_type_symbol
_atom_site_fract_x
_atom_site_fract_y
_atom_site_fract_z
_atom_site_U_iso_or_equiv
_atom_site_adp_type
_atom_site_occupancy
_atom_site_symmetry_multiplicity
_atom_site_calc_flag
_atom_site_refinement_flags
N1 N 0.37098(15) 0.7038(4) 0.20349(13) 0.0765(7) Uani 1 1 d .
N2 N 0.11318(17) -0.1402(5) 0.42973(14) 0.0830(8) Uani 1 1 d .
C1 C 0.41536(17) 0.6967(6) 0.16213(17) 0.0738(8) Uani 1 1 d .
C2 C 0.47167(19) 0.5400(6) 0.16648(19) 0.0911(10) Uani 1 1 d .
H2A H 0.4853 0.4180 0.2006 0.109 Uiso 1 1 calc R
C3 C 0.50634(19) 0.5731(7) 0.1182(2) 0.1026(11) Uani 1 1 d .
H3A H 0.5442 0.4698 0.1196 0.123 Uiso 1 1 calc R
C4 C 0.4874(2) 0.7533(8) 0.0676(2) 0.1015(12) Uani 1 1 d .
H4A H 0.5124 0.7695 0.0357 0.122 Uiso 1 1 calc R
C5 C 0.43176(19) 0.9091(6) 0.06386(17) 0.0898(10) Uani 1 1 d .
H5A H 0.4191 1.0309 0.0297 0.108 Uiso 1 1 calc R
C6 C 0.39424(16) 0.8835(6) 0.11191(16) 0.0708(8) Uani 1 1 d .
C7 C 0.33344(17) 1.0045(6) 0.12164(15) 0.0689(8) Uani 1 1 d .
C8 C 0.32061(17) 0.8858(6) 0.17824(16) 0.0703(8) Uani 1 1 d .
C9 C 0.26392(19) 0.9570(6) 0.20107(17) 0.0834(9) Uani 1 1 d .
H9A H 0.2558 0.8786 0.2389 0.100 Uiso 1 1 calc R
C10 C 0.22074(18) 1.1437(7) 0.1667(2) 0.0915(10) Uani 1 1 d .
H10A H 0.1827 1.1935 0.1815 0.110 Uiso 1 1 calc R
C11 C 0.23222(18) 1.2630(6) 0.10946(19) 0.0939(11) Uani 1 1 d .
H11A H 0.2018 1.3900 0.0864 0.113 Uiso 1 1 calc R
C12 C 0.28844(19) 1.1920(6) 0.08744(17) 0.0841(9) Uani 1 1 d .
H12A H 0.2961 1.2707 0.0494 0.101 Uiso 1 1 calc R
C13 C 0.37707(17) 0.5397(5) 0.26245(17) 0.1009(11) Uani 1 1 d .
H13A H 0.3406 0.5792 0.2829 0.151 Uiso 1 1 calc R
H13B H 0.4272 0.5472 0.3009 0.151 Uiso 1 1 calc R
H13C H 0.3674 0.3844 0.2424 0.151 Uiso 1 1 calc R
C14 C 0.2785(2) 0.1773(9) 0.3795(2) 0.1072(12) Uani 1 1 d .
H14A H 0.3149 0.2570 0.3683 0.129 Uiso 1 1 calc R
C15 C 0.2987(2) -0.0227(9) 0.4223(2) 0.1105(13) Uani 1 1 d .
H15A H 0.3481 -0.0777 0.4380 0.133 Uiso 1 1 calc R
C16 C 0.2478(2) -0.1423(6) 0.44225(17) 0.0920(10) Uani 1 1 d .
H16A H 0.2618 -0.2755 0.4717 0.110 Uiso 1 1 calc R
C17 C 0.1745(2) -0.0558(6) 0.41650(17) 0.0770(9) Uani 1 1 d .
C18 C 0.1518(2) 0.1430(6) 0.37206(16) 0.0774(9) Uani 1 1 d .
C19 C 0.2056(2) 0.2599(6) 0.35337(17) 0.0975(11) Uani 1 1 d .
H19A H 0.1922 0.3923 0.3235 0.117 Uiso 1 1 calc R
C20 C 0.0731(2) 0.1783(6) 0.35563(17) 0.0788(9) Uani 1 1 d .
C21 C 0.0517(2) -0.0002(6) 0.39270(17) 0.0792(9) Uani 1 1 d .
C22 C -0.0218(2) -0.0151(6) 0.38965(18) 0.0928(10) Uani 1 1 d .
H22A H -0.0354 -0.1316 0.4151 0.111 Uiso 1 1 calc R
C23 C -0.0734(2) 0.1478(8) 0.3478(2) 0.1032(11) Uani 1 1 d .
H23A H -0.1230 0.1403 0.3447 0.124 Uiso 1 1 calc R
C24 C -0.0534(2) 0.3235(7) 0.31007(19) 0.1002(11) Uani 1 1 d .
H24A H -0.0896 0.4313 0.2820 0.120 Uiso 1 1 calc R
C25 C 0.0192(2) 0.3386(6) 0.31406(17) 0.0903(10) Uani 1 1 d .
H25A H 0.0323 0.4568 0.2888 0.108 Uiso 1 1 calc R
C26 C 0.11556(18) -0.3338(6) 0.47887(17) 0.1029(11) Uani 1 1 d .
H26A H 0.0660 -0.3580 0.4785 0.154 Uiso 1 1 calc R
H26B H 0.1505 -0.2982 0.5286 0.154 Uiso 1 1 calc R
H26C H 0.1317 -0.4726 0.4619 0.154 Uiso 1 1 calc R

loop_
_atom_site_aniso_label
_atom_site_aniso_U_11
_atom_site_aniso_U_22
_atom_site_aniso_U_33
_atom_site_aniso_U_23
_atom_site_aniso_U_13
_atom_site_aniso_U_12
N1 0.0875(18) 0.0754(19) 0.0683(17) 0.0112(15) 0.0326(15) -0.0039(16)
N2 0.091(2) 0.086(2) 0.0688(17) 0.0092(16) 0.0286(16) 0.0067(18)
C1 0.071(2) 0.081(2) 0.066(2) -0.0034(19) 0.0237(18) -0.006(2)
C2 0.085(2) 0.097(3) 0.089(3) 0.007(2) 0.033(2) 0.006(2)
C3 0.095(3) 0.108(3) 0.109(3) -0.008(3) 0.045(2) 0.003(2)
C4 0.094(3) 0.128(3) 0.098(3) -0.005(3) 0.054(2) -0.004(3)
C5 0.093(2) 0.109(3) 0.073(2) 0.000(2) 0.039(2) -0.011(2)
C6 0.073(2) 0.078(2) 0.0599(19) 0.0008(18) 0.0249(17) -0.0068(18)
C7 0.074(2) 0.078(2) 0.0561(19) 0.0035(18) 0.0270(17) -0.0051(19)
C8 0.073(2) 0.073(2) 0.063(2) -0.0059(18) 0.0256(17) -0.0071(19)
C9 0.089(2) 0.094(3) 0.071(2) -0.006(2) 0.035(2) -0.013(2)
C10 0.090(2) 0.106(3) 0.087(3) -0.005(2) 0.043(2) 0.000(2)
C11 0.096(3) 0.092(3) 0.089(3) -0.004(2) 0.032(2) 0.011(2)
C12 0.095(2) 0.090(3) 0.069(2) 0.0061(19) 0.034(2) 0.001(2)
C13 0.123(3) 0.094(3) 0.085(2) 0.024(2) 0.040(2) -0.006(2)
C14 0.100(3) 0.152(4) 0.081(3) -0.001(3) 0.047(2) -0.003(3)
C15 0.106(3) 0.149(4) 0.080(3) -0.006(3) 0.041(2) 0.014(3)
C16 0.105(3) 0.100(3) 0.066(2) -0.002(2) 0.029(2) 0.018(3)
C17 0.085(3) 0.082(3) 0.059(2) -0.0055(19) 0.0244(19) 0.006(2)
C18 0.090(3) 0.088(3) 0.056(2) -0.0019(19) 0.0312(19) 0.010(2)
C19 0.114(3) 0.114(3) 0.069(2) 0.000(2) 0.041(2) 0.000(3)
C20 0.100(3) 0.074(2) 0.061(2) 0.0016(18) 0.032(2) 0.011(2)
C21 0.088(3) 0.083(3) 0.062(2) -0.004(2) 0.0253(19) 0.006(2)
C22 0.098(3) 0.100(3) 0.084(2) 0.005(2) 0.040(2) 0.001(2)
C23 0.099(3) 0.126(3) 0.087(3) 0.007(3) 0.040(2) 0.015(3)
C24 0.104(3) 0.112(3) 0.087(3) 0.007(2) 0.041(2) 0.028(2)
C25 0.115(3) 0.089(3) 0.071(2) 0.007(2) 0.041(2) 0.014(2)
C26 0.132(3) 0.090(3) 0.082(2) 0.021(2) 0.038(2) 0.013(2)

loop_
_atom_type_symbol
_atom_type_description
_atom_type_scat_dispersion_real
_atom_type_scat_dispersion_imag
_atom_type_scat_source
C C 0.0033 0.0016 'International Tables Vol C Tables 4.2.6.8 and 6.1.1.4'
H H 0.0000 0.0000 'International Tables Vol C Tables 4.2.6.8 and 6.1.1.4'
N N 0.0061 0.0033 'International Tables Vol C Tables 4.2.6.8 and 6.1.1.4'

loop_
_geom_angle_atom_site_label_1
_geom_angle_atom_site_label_2
_geom_angle_atom_site_label_3
_geom_angle
C8 N1 C1 108.7(2)
C8 N1 C13 126.8(3)
C1 N1 C13 124.5(3)
C21 N2 C17 108.3(3)
C21 N2 C26 126.1(3)
C17 N2 C26 125.5(3)
C2 C1 N1 129.0(3)
C2 C1 C6 122.9(3)
N1 C1 C6 108.2(3)
C3 C2 C1 116.8(3)
C3 C2 H2A 121.6
C1 C2 H2A 121.6
C2 C3 C4 122.6(3)
C2 C3 H3A 118.7
C4 C3 H3A 118.7
C5 C4 C3 120.4(3)
C5 C4 H4A 119.8
C3 C4 H4A 119.8
C4 C5 C6 119.5(3)
C4 C5 H5A 120.2
C6 C5 H5A 120.2
C5 C6 C1 117.9(3)
C5 C6 C7 134.5(3)
C1 C6 C7 107.6(3)
C12 C7 C8 119.4(3)
C12 C7 C6 134.6(3)
C8 C7 C6 106.0(3)
N1 C8 C9 129.5(3)
N1 C8 C7 109.5(3)
C9 C8 C7 121.0(3)
C10 C9 C8 118.3(3)
C10 C9 H9A 120.8
C8 C9 H9A 120.8
C9 C10 C11 121.4(3)
C9 C10 H10A 119.3
C11 C10 H10A 119.3
C12 C11 C10 119.8(3)
C12 C11 H11A 120.1
C10 C11 H11A 120.1
C11 C12 C7 120.0(3)
C11 C12 H12A 120.0
C7 C12 H12A 120.0
N1 C13 H13A 109.5
N1 C13 H13B 109.5
H13A C13 H13B 109.5
N1 C13 H13C 109.5
H13A C13 H13C 109.5
H13B C13 H13C 109.5
C19 C14 C15 120.9(4)
C19 C14 H14A 119.6
C15 C14 H14A 119.6
C16 C15 C14 121.8(4)
C16 C15 H15A 119.1
C14 C15 H15A 119.1
C15 C16 C17 117.0(4)
C15 C16 H16A 121.5
C17 C16 H16A 121.5
C16 C17 N2 128.5(4)
C16 C17 C18 122.8(3)
N2 C17 C18 108.7(3)
C17 C18 C19 118.2(3)
C17 C18 C20 107.4(3)
C19 C18 C20 134.4(4)
C14 C19 C18 119.3(4)
C14 C19 H19A 120.3
C18 C19 H19A 120.3
C25 C20 C21 118.8(3)
C25 C20 C18 134.9(4)
C21 C20 C18 106.2(3)
N2 C21 C22 129.2(4)
N2 C21 C20 109.3(3)
C22 C21 C20 121.4(3)
C23 C22 C21 117.8(3)
C23 C22 H22A 121.1
C21 C22 H22A 121.1
C22 C23 C24 121.6(4)
C22 C23 H23A 119.2
C24 C23 H23A 119.2
C25 C24 C23 120.3(4)
C25 C24 H24A 119.8
C23 C24 H24A 119.8
C24 C25 C20 120.1(3)
C24 C25 H25A 119.9
C20 C25 H25A 119.9
N2 C26 H26A 109.5
N2 C26 H26B 109.5
H26A C26 H26B 109.5
N2 C26 H26C 109.5
H26A C26 H26C 109.5
H26B C26 H26C 109.5

loop_
_geom_bond_atom_site_label_1
_geom_bond_atom_site_label_2
_geom_bond_distance
N1 C8 1.375(3)
N1 C1 1.388(3)
N1 C13 1.457(3)
N2 C21 1.374(4)
N2 C17 1.389(4)
N2 C26 1.456(4)
C1 C2 1.382(4)
C1 C6 1.400(4)
C2 C3 1.367(4)
C2 H2A 0.9300
C3 C4 1.377(4)
C3 H3A 0.9300
C4 C5 1.372(4)
C4 H4A 0.9300
C5 C6 1.399(4)
C5 H5A 0.9300
C6 C7 1.434(4)
C7 C12 1.376(4)
C7 C8 1.402(4)
C8 C9 1.391(4)
C9 C10 1.358(4)
C9 H9A 0.9300
C10 C11 1.402(4)
C10 H10A 0.9300
C11 C12 1.373(4)
C11 H11A 0.9300
C12 H12A 0.9300
C13 H13A 0.9600
C13 H13B 0.9600
C13 H13C 0.9600
C14 C19 1.372(4)
C14 C15 1.381(5)
C14 H14A 0.9300
C15 C16 1.371(4)
C15 H15A 0.9300
C16 C17 1.387(4)
C16 H16A 0.9300
C17 C18 1.394(4)
C18 C19 1.397(4)
C18 C20 1.429(4)
C19 H19A 0.9300
C20 C25 1.383(4)
C20 C21 1.406(4)
C21 C22 1.392(4)
C22 C23 1.372(4)
C22 H22A 0.9300
C23 C24 1.390(4)
C23 H23A 0.9300
C24 C25 1.369(4)
C24 H24A 0.9300
C25 H25A 0.9300
C26 H26A 0.9600
C26 H26B 0.9600
C26 H26C 0.9600
